data_4133314
loop_
_publ_author_name
'Hu, Lu'
'Yin, Ping'
'Zhao, Gang'
'He, Chunlin'
'Imler, Gregory H.'
'Parrish, Damon A.'
'Gao, Haixiang'
'Shreeve, Jean'ne M.'

_publ_section_title
;
 Conjugated Energetic Salts Based on Fused Rings: Insensitive and Highly
 Dense Materials.
;
_journal_issue 44
_journal_name_full 'Journal of the American Chemical Society'
_journal_page_first 15001
_journal_page_last 15007
_journal_paper_doi 10.1021/jacs.8b09519
_journal_volume 140
_journal_year 2018
_chemical_formula_moiety 'C3 N10 O4, H2 O, 2(H4 N)'
_chemical_formula_sum 'C3 H10 N12 O5'
_chemical_formula_weight 294.23
_space_group_crystal_system triclinic
_space_group_IT_number 2
_space_group_name_Hall '-P 1'
_space_group_name_H-M_alt 'P -1'
_atom_sites_solution_hydrogens difmap
_audit_creation_method SHELXL-2014/7
_cell_angle_alpha 64.042(2)
_cell_angle_beta 84.743(3)
_cell_angle_gamma 81.763(3)
_cell_formula_units_Z 4
_cell_length_a 8.2890(4)
_cell_length_b 12.0210(5)
_cell_length_c 12.4452(6)
_cell_measurement_reflns_used 4318
_cell_measurement_temperature 150(2)
_cell_measurement_theta_max 74.45
_cell_measurement_theta_min 4.12
_cell_volume 1102.88(9)
_computing_cell_refinement 'Bruker APEX3 v2015.5-2 (Bruker, 2015)'
_computing_data_collection 'Bruker APEX3 v2015.5-2 (Bruker, 2015)'
_computing_data_reduction
;
Bruker SAINT v8.34A (Bruker, 2013), Bruker XPREP v2014/2 (Bruker, 2014)
;
_computing_molecular_graphics 'Bruker SHELXTL v2014/7 (Bruker, 2014)'
_computing_publication_material 'Bruker SHELXTL v2014/7 (Bruker, 2014)'
_computing_structure_refinement 'SHELXL-2014/7 (Sheldrick, 2014)'
_computing_structure_solution 'Bruker SHELXTL v2014/7 (Bruker, 2014)'
_diffrn_ambient_temperature 150(2)
_diffrn_measured_fraction_theta_full 0.830
_diffrn_measured_fraction_theta_max 0.781
_diffrn_measurement_device_type 'Photon 100'
_diffrn_measurement_method '\w scans'
_diffrn_radiation_monochromator 'HELIOS multilayer optics'
_diffrn_radiation_type CuK\a
_diffrn_radiation_wavelength 1.54178
_diffrn_reflns_av_R_equivalents 0.0645
_diffrn_reflns_av_unetI/netI 0.0656
_diffrn_reflns_Laue_measured_fraction_full 0.830
_diffrn_reflns_Laue_measured_fraction_max 0.781
_diffrn_reflns_limit_h_max 10
_diffrn_reflns_limit_h_min -10
_diffrn_reflns_limit_k_max 15
_diffrn_reflns_limit_k_min -13
_diffrn_reflns_limit_l_max 15
_diffrn_reflns_limit_l_min 0
_diffrn_reflns_number 3209
_diffrn_reflns_point_group_measured_fraction_full 0.830
_diffrn_reflns_point_group_measured_fraction_max 0.781
_diffrn_reflns_theta_full 67.679
_diffrn_reflns_theta_max 74.543
_diffrn_reflns_theta_min 3.952
_diffrn_source '1uS microfocus'
_exptl_absorpt_coefficient_mu 1.404
_exptl_absorpt_correction_T_max 0.754
_exptl_absorpt_correction_T_min 0.606
_exptl_absorpt_correction_type multi-scan
_exptl_absorpt_process_details 'TWINABS v2012/1 (Bruker, 2005)'
_exptl_crystal_colour 'clear orange'
_exptl_crystal_density_diffrn 1.772
_exptl_crystal_description block
_exptl_crystal_F_000 608
_exptl_crystal_size_max 0.245
_exptl_crystal_size_mid 0.051
_exptl_crystal_size_min 0.025
_refine_diff_density_max 0.415
_refine_diff_density_min -0.385
_refine_diff_density_rms 0.094
_refine_ls_extinction_method none
_refine_ls_goodness_of_fit_ref 1.064
_refine_ls_hydrogen_treatment refxyz
_refine_ls_matrix_type full
_refine_ls_number_parameters 422
_refine_ls_number_reflns 3209
_refine_ls_number_restraints 38
_refine_ls_restrained_S_all 1.057
_refine_ls_R_factor_all 0.0923
_refine_ls_R_factor_gt 0.0670
_refine_ls_shift/su_max 0.000
_refine_ls_shift/su_mean 0.000
_refine_ls_structure_factor_coef Fsqd
_refine_ls_weighting_details 'w=1/[\s^2^(Fo^2^)+(0.0526P)^2^+3.2812P] where P=(Fo^2^+2Fc^2^)/3'
_refine_ls_weighting_scheme calc
_refine_ls_wR_factor_gt 0.1490
_refine_ls_wR_factor_ref 0.1630
_reflns_Friedel_coverage 0.000
_reflns_number_gt 2692
_reflns_number_total 3209
_reflns_threshold_expression 'I > 2\s(I)'
_cod_data_source_file ja8b09519_si_004.cif
_cod_data_source_block shrv672
_cod_database_code 4133314
_shelx_shelxl_version_number 2014/7
_shelx_space_group_comment
;
The symmetry employed for this shelxl refinement is uniquely defined
by the following loop, which should always be used as a source of
symmetry information in preference to the above space-group names.
They are only intended as comments.
;
_shelx_estimated_absorpt_t_min 0.725
_shelx_estimated_absorpt_t_max 0.966

loop_
_space_group_symop_operation_xyz
'x, y, z'
'-x, -y, -z'

loop_
_atom_site_label
_atom_site_type_symbol
_atom_site_fract_x
_atom_site_fract_y
_atom_site_fract_z
_atom_site_U_iso_or_equiv
_atom_site_adp_type
_atom_site_occupancy
_atom_site_site_symmetry_order
_atom_site_calc_flag
_atom_site_refinement_flags_posn
_atom_site_refinement_flags_adp
O1 O 0.5269(5) 0.2577(3) 1.1056(3) 0.0251(8) Uani 1 1 d . .
O2 O 0.6358(5) 0.1093(3) 1.0556(3) 0.0243(8) Uani 1 1 d . .
N3 N 0.6246(5) 0.2197(4) 1.0400(3) 0.0194(9) Uani 1 1 d . .
N4 N 0.7080(5) 0.3042(4) 0.9588(3) 0.0214(9) Uani 1 1 d . .
C5 C 0.8245(6) 0.2668(4) 0.8916(4) 0.0209(11) Uani 1 1 d . .
N6 N 0.8926(5) 0.1575(4) 0.8935(4) 0.0224(9) Uani 1 1 d . .
N7 N 1.0141(5) 0.1809(4) 0.8054(4) 0.0245(10) Uani 1 1 d . .
C8 C 1.0158(6) 0.3023(4) 0.7522(4) 0.0190(10) Uani 1 1 d . .
N9 N 1.1091(6) 0.3710(4) 0.6567(4) 0.0224(9) Uani 1 1 d . .
N10 N 1.0810(5) 0.4899(4) 0.6165(3) 0.0211(9) Uani 1 1 d . .
C11 C 0.9570(6) 0.5443(4) 0.6719(4) 0.0186(10) Uani 1 1 d . .
N12 N 0.9513(6) 0.6720(4) 0.6069(3) 0.0225(9) Uani 1 1 d . .
N13 N 0.8430(5) 0.7431(4) 0.6416(3) 0.0219(9) Uani 1 1 d . .
O14 O 0.8399(5) 0.8590(3) 0.5749(3) 0.0290(9) Uani 1 1 d . .
O15 O 0.7495(5) 0.7058(3) 0.7297(3) 0.0260(8) Uani 1 1 d . .
N16 N 0.8664(5) 0.4845(4) 0.7661(3) 0.0187(9) Uani 1 1 d . .
N17 N 0.8994(5) 0.3593(4) 0.8021(3) 0.0181(9) Uani 1 1 d . .
O18 O 1.0577(4) 0.2703(3) 0.0636(3) 0.0246(8) Uani 1 1 d . .
O19 O 0.9447(5) 0.1063(3) 0.1884(3) 0.0262(8) Uani 1 1 d . .
N20 N 0.9584(5) 0.2200(4) 0.1504(3) 0.0202(9) Uani 1 1 d . .
N21 N 0.8747(5) 0.2937(4) 0.1924(3) 0.0225(9) Uani 1 1 d . .
C22 C 0.7660(7) 0.2413(4) 0.2845(4) 0.0199(10) Uani 1 1 d . .
N23 N 0.7409(6) 0.1246(4) 0.3643(4) 0.0246(10) Uani 1 1 d . .
N24 N 0.6159(6) 0.1313(4) 0.4435(4) 0.0240(9) Uani 1 1 d . .
C25 C 0.5680(6) 0.2506(4) 0.4105(4) 0.0187(10) Uani 1 1 d . .
N26 N 0.4473(5) 0.3063(4) 0.4580(3) 0.0219(9) Uani 1 1 d . .
N27 N 0.4279(6) 0.4248(4) 0.4132(4) 0.0235(10) Uani 1 1 d . .
C28 C 0.5292(6) 0.4955(4) 0.3138(4) 0.0201(10) Uani 1 1 d . .
N29 N 0.4883(5) 0.6178(4) 0.2899(3) 0.0232(9) Uani 1 1 d . .
N30 N 0.5677(5) 0.7036(4) 0.2015(3) 0.0202(9) Uani 1 1 d . .
O31 O 0.5311(5) 0.8130(3) 0.1897(3) 0.0275(8) Uani 1 1 d . .
O32 O 0.6721(5) 0.6795(3) 0.1333(3) 0.0282(9) Uani 1 1 d . .
N33 N 0.6415(5) 0.4486(3) 0.2586(3) 0.0205(9) Uani 1 1 d . .
N34 N 0.6579(5) 0.3222(3) 0.3123(3) 0.0179(9) Uani 1 1 d . .
N35 N 0.7326(6) 0.9379(4) 0.9538(4) 0.0251(10) Uani 1 1 d D .
H35A H 0.793(4) 0.996(3) 0.953(4) 0.038 Uiso 1 1 d D U
H35B H 0.798(5) 0.866(3) 0.965(6) 0.038 Uiso 1 1 d D U
H35C H 0.666(5) 0.971(4) 0.891(3) 0.038 Uiso 1 1 d D U
H35D H 0.672(5) 0.907(4) 1.023(2) 0.038 Uiso 1 1 d D U
N36 N 0.7026(6) 0.9094(4) 0.3225(4) 0.0272(10) Uani 1 1 d D .
H36A H 0.742(5) 0.960(3) 0.348(4) 0.041 Uiso 1 1 d D U
H36B H 0.705(8) 0.831(2) 0.382(3) 0.041 Uiso 1 1 d D U
H36C H 0.767(5) 0.904(5) 0.262(3) 0.041 Uiso 1 1 d D U
H36D H 0.598(2) 0.937(5) 0.300(4) 0.041 Uiso 1 1 d D U
N37 N 0.0951(6) 0.9103(4) 0.3960(4) 0.0285(10) Uani 1 1 d D .
H37A H 0.149(5) 0.842(3) 0.390(4) 0.043 Uiso 1 1 d D U
H37D H 0.011(4) 0.887(4) 0.451(3) 0.043 Uiso 1 1 d D U
H37B H 0.164(5) 0.953(4) 0.411(6) 0.043 Uiso 1 1 d D U
H37C H 0.055(6) 0.966(4) 0.324(2) 0.043 Uiso 1 1 d D U
N38 N 0.2669(6) 0.4561(4) 0.0135(4) 0.0265(10) Uani 1 1 d D .
H38B H 0.180(4) 0.412(4) 0.047(5) 0.040 Uiso 1 1 d D U
H38A H 0.260(5) 0.523(3) 0.030(4) 0.040 Uiso 1 1 d D U
H38C H 0.270(6) 0.483(4) -0.0676(11) 0.040 Uiso 1 1 d D U
H38D H 0.361(4) 0.405(4) 0.042(4) 0.040 Uiso 1 1 d D U
O39 O 0.3931(5) 0.0452(4) 0.2748(4) 0.0336(9) Uani 1 1 d D .
H39B H 0.420(9) 0.114(3) 0.230(4) 0.050 Uiso 1 1 d D U
H39A H 0.370(8) 0.050(5) 0.338(3) 0.050 Uiso 1 1 d D U
O40 O 0.2435(5) 0.6855(3) 0.4243(4) 0.0369(10) Uani 1 1 d D .
H40A H 0.199(7) 0.625(4) 0.471(5) 0.055 Uiso 1 1 d D U
H40B H 0.320(6) 0.657(5) 0.393(6) 0.055 Uiso 1 1 d D U

loop_
_atom_site_aniso_label
_atom_site_aniso_U_11
_atom_site_aniso_U_22
_atom_site_aniso_U_33
_atom_site_aniso_U_23
_atom_site_aniso_U_13
_atom_site_aniso_U_12
O1 0.022(2) 0.0284(18) 0.0231(17) -0.0117(14) 0.0092(15) -0.0012(17)
O2 0.029(2) 0.0179(16) 0.0274(18) -0.0116(14) 0.0103(15) -0.0083(16)
N3 0.018(2) 0.021(2) 0.0174(19) -0.0069(15) 0.0018(16) -0.0039(18)
N4 0.024(2) 0.0186(19) 0.0181(19) -0.0060(15) 0.0057(17) -0.0027(19)
C5 0.026(3) 0.022(2) 0.013(2) -0.0065(18) 0.0025(19) -0.006(2)
N6 0.021(2) 0.021(2) 0.023(2) -0.0079(16) 0.0046(17) -0.0038(19)
N7 0.023(3) 0.021(2) 0.029(2) -0.0116(17) 0.0043(18) -0.002(2)
C8 0.019(3) 0.023(2) 0.016(2) -0.0105(18) 0.0045(19) -0.003(2)
N9 0.023(2) 0.022(2) 0.022(2) -0.0093(16) 0.0062(17) -0.0051(19)
N10 0.022(2) 0.022(2) 0.019(2) -0.0088(16) 0.0030(17) -0.0004(19)
C11 0.013(3) 0.024(2) 0.016(2) -0.0073(18) 0.0019(18) -0.003(2)
N12 0.027(3) 0.0201(19) 0.0177(19) -0.0072(16) 0.0053(17) -0.0029(19)
N13 0.025(2) 0.0196(19) 0.019(2) -0.0076(16) 0.0030(17) -0.0019(19)
O14 0.036(2) 0.0168(16) 0.0254(18) -0.0030(14) 0.0069(16) -0.0012(17)
O15 0.026(2) 0.0274(18) 0.0186(16) -0.0075(14) 0.0105(15) -0.0010(17)
N16 0.020(2) 0.0166(18) 0.0183(19) -0.0072(15) 0.0043(16) -0.0032(18)
N17 0.018(2) 0.0212(19) 0.0165(18) -0.0089(15) 0.0053(16) -0.0060(18)
O18 0.023(2) 0.0271(17) 0.0201(17) -0.0089(14) 0.0100(15) -0.0043(16)
O19 0.032(2) 0.0146(16) 0.0314(19) -0.0109(14) 0.0077(16) -0.0032(16)
N20 0.018(2) 0.026(2) 0.0166(19) -0.0110(16) 0.0001(16) 0.0001(19)
N21 0.026(2) 0.0214(19) 0.0184(19) -0.0092(16) 0.0049(17) 0.000(2)
C22 0.025(3) 0.021(2) 0.015(2) -0.0082(17) 0.0034(19) -0.005(2)
N23 0.035(3) 0.0204(19) 0.019(2) -0.0090(16) 0.0049(18) -0.006(2)
N24 0.030(3) 0.023(2) 0.019(2) -0.0080(16) 0.0040(17) -0.009(2)
C25 0.017(3) 0.021(2) 0.014(2) -0.0026(18) 0.0025(18) -0.008(2)
N26 0.021(2) 0.023(2) 0.017(2) -0.0051(16) 0.0016(17) -0.0026(19)
N27 0.025(3) 0.026(2) 0.019(2) -0.0091(17) 0.0060(17) -0.006(2)
C28 0.018(3) 0.025(2) 0.016(2) -0.0084(18) 0.0034(19) -0.001(2)
N29 0.027(3) 0.024(2) 0.0169(19) -0.0090(16) 0.0055(17) -0.002(2)
N30 0.022(2) 0.024(2) 0.0162(19) -0.0101(16) 0.0029(17) -0.0054(19)
O31 0.038(2) 0.0160(16) 0.0284(18) -0.0103(14) 0.0064(16) -0.0041(17)
O32 0.037(2) 0.0206(17) 0.0275(19) -0.0118(14) 0.0131(17) -0.0070(17)
N33 0.026(3) 0.0152(18) 0.0168(19) -0.0052(15) 0.0049(17) -0.0020(18)
N34 0.022(2) 0.0167(18) 0.0145(18) -0.0075(15) 0.0065(16) -0.0041(18)
N35 0.028(3) 0.024(2) 0.023(2) -0.0111(17) 0.0072(19) -0.004(2)
N36 0.035(3) 0.022(2) 0.024(2) -0.0082(17) -0.0013(19) -0.005(2)
N37 0.030(3) 0.026(2) 0.027(2) -0.0092(18) 0.0046(19) -0.008(2)
N38 0.038(3) 0.022(2) 0.018(2) -0.0085(16) 0.0018(18) -0.003(2)
O39 0.034(2) 0.036(2) 0.038(2) -0.0233(18) 0.0149(18) -0.0138(19)
O40 0.038(3) 0.0259(19) 0.041(2) -0.0133(17) 0.0251(19) -0.0052(19)

loop_
_atom_type_symbol
_atom_type_description
_atom_type_scat_dispersion_real
_atom_type_scat_dispersion_imag
_atom_type_scat_source
C C 0.0181 0.0091 'International Tables Vol C Tables 4.2.6.8 and 6.1.1.4'
H H 0.0000 0.0000 'International Tables Vol C Tables 4.2.6.8 and 6.1.1.4'
N N 0.0311 0.0180 'International Tables Vol C Tables 4.2.6.8 and 6.1.1.4'
O O 0.0492 0.0322 'International Tables Vol C Tables 4.2.6.8 and 6.1.1.4'

loop_
_geom_angle_atom_site_label_1
_geom_angle_atom_site_label_2
_geom_angle_atom_site_label_3
_geom_angle
O2 N3 O1 120.5(4)
O2 N3 N4 124.5(4)
O1 N3 N4 115.0(4)
N3 N4 C5 117.7(4)
N6 C5 N17 108.1(4)
N6 C5 N4 136.1(4)
N17 C5 N4 115.7(4)
C5 N6 N7 108.4(4)
C8 N7 N6 106.6(4)
N7 C8 N9 128.8(4)
N7 C8 N17 110.6(4)
N9 C8 N17 120.4(4)
N10 N9 C8 117.0(4)
N9 N10 C11 120.1(4)
N16 C11 N12 126.8(4)
N16 C11 N10 126.4(4)
N12 C11 N10 106.8(4)
N13 N12 C11 117.8(4)
O15 N13 O14 119.9(4)
O15 N13 N12 125.7(4)
O14 N13 N12 114.3(4)
C11 N16 N17 110.4(4)
C5 N17 N16 128.1(4)
C5 N17 C8 106.3(4)
N16 N17 C8 125.6(4)
O19 N20 O18 119.4(4)
O19 N20 N21 124.5(4)
O18 N20 N21 116.0(4)
N20 N21 C22 116.6(4)
N23 C22 N34 107.8(4)
N23 C22 N21 136.1(5)
N34 C22 N21 116.0(4)
C22 N23 N24 108.9(4)
C25 N24 N23 106.3(4)
N24 C25 N26 129.5(4)
N24 C25 N34 110.7(4)
N26 C25 N34 119.8(4)
N27 N26 C25 118.0(4)
N26 N27 C28 120.1(4)
N33 C28 N29 127.4(4)
N33 C28 N27 125.3(4)
N29 C28 N27 107.3(4)
N30 N29 C28 119.1(4)
O32 N30 O31 120.8(4)
O32 N30 N29 123.7(4)
O31 N30 N29 115.5(4)
C28 N33 N34 111.4(4)
N33 N34 C22 128.5(4)
N33 N34 C25 125.2(4)
C22 N34 C25 106.3(4)
H35A N35 H35B 110(2)
H35A N35 H35C 111(2)
H35B N35 H35C 117(5)
H35A N35 H35D 110(2)
H35B N35 H35D 98(5)
H35C N35 H35D 110(2)
H36A N36 H36B 110(2)
H36A N36 H36C 110(2)
H36B N36 H36C 106(5)
H36A N36 H36D 111(2)
H36B N36 H36D 108(5)
H36C N36 H36D 111(2)
H37A N37 H37D 109(2)
H37A N37 H37B 111(2)
H37D N37 H37B 113(5)
H37A N37 H37C 110(2)
H37D N37 H37C 109(2)
H37B N37 H37C 103(5)
H38B N38 H38A 111(2)
H38B N38 H38C 110(5)
H38A N38 H38C 109(2)
H38B N38 H38D 109(5)
H38A N38 H38D 110(2)
H38C N38 H38D 108(2)
H39B O39 H39A 104(2)
H40A O40 H40B 106(3)

loop_
_geom_bond_atom_site_label_1
_geom_bond_atom_site_label_2
_geom_bond_distance
O1 N3 1.276(5)
O2 N3 1.245(5)
N3 N4 1.306(5)
N4 C5 1.376(6)
C5 N6 1.344(6)
C5 N17 1.360(6)
N6 N7 1.381(6)
N7 C8 1.313(6)
C8 N9 1.359(6)
C8 N17 1.364(6)
N9 N10 1.283(5)
N10 C11 1.425(6)
C11 N16 1.308(6)
C11 N12 1.383(6)
N12 N13 1.326(6)
N13 O15 1.232(5)
N13 O14 1.269(5)
N16 N17 1.362(5)
O18 N20 1.272(5)
O19 N20 1.254(5)
N20 N21 1.306(5)
N21 C22 1.365(6)
C22 N23 1.350(6)
C22 N34 1.362(6)
N23 N24 1.382(6)
N24 C25 1.316(6)
C25 N26 1.359(6)
C25 N34 1.374(6)
N26 N27 1.273(5)
N27 C28 1.432(6)
C28 N33 1.315(6)
C28 N29 1.363(6)
N29 N30 1.333(6)
N30 O32 1.249(5)
N30 O31 1.252(5)
N33 N34 1.357(5)
N35 H35A 0.907(10)
N35 H35B 0.909(10)
N35 H35C 0.907(10)
N35 H35D 0.910(10)
N36 H36A 0.905(10)
N36 H36B 0.908(10)
N36 H36C 0.907(10)
N36 H36D 0.906(10)
N37 H37A 0.907(10)
N37 H37D 0.912(10)
N37 H37B 0.909(10)
N37 H37C 0.910(10)
N38 H38B 0.910(10)
N38 H38A 0.907(9)
N38 H38C 0.914(10)
N38 H38D 0.913(10)
O39 H39B 0.820(10)
O39 H39A 0.820(10)
O40 H40A 0.817(10)
O40 H40B 0.818(10)

loop_
_geom_hbond_atom_site_label_D
_geom_hbond_atom_site_label_H
_geom_hbond_atom_site_label_A
_geom_hbond_distance_DH
_geom_hbond_distance_HA
_geom_hbond_distance_DA
_geom_hbond_angle_DHA
_geom_hbond_site_symmetry_A
N35 H35A N6 0.907(10) 2.026(17) 2.895(6) 160(4) 1_565
N35 H35B O18 0.909(10) 2.03(2) 2.913(5) 163(6) 2_766
N35 H35C O39 0.907(10) 2.25(3) 3.032(6) 144(5) 2_666
N35 H35D N30 0.910(10) 2.68(3) 3.469(6) 146(4) 1_556
N35 H35D O31 0.910(10) 2.197(12) 3.103(5) 174(5) 1_556
N35 H35D O32 0.910(10) 2.47(5) 3.009(5) 118(4) 1_556
N36 H36A O19 0.905(10) 2.66(4) 3.115(6) 112(3) 1_565
N36 H36A N23 0.905(10) 2.07(2) 2.916(6) 154(4) 1_565
N36 H36B N26 0.908(10) 2.35(4) 3.135(6) 144(6) 2_666
N36 H36C N7 0.907(10) 2.23(3) 3.054(7) 151(4) 2_766
N36 H36D O39 0.906(10) 1.95(2) 2.798(7) 156(4) 1_565
N37 H37A O40 0.907(10) 1.808(16) 2.690(6) 164(4) .
N37 H37D N12 0.912(10) 2.55(4) 3.215(6) 130(3) 1_455
N37 H37D N13 0.912(10) 2.657(19) 3.522(6) 158(4) 1_455
N37 H37D O14 0.912(10) 1.946(13) 2.850(6) 171(5) 1_455
N37 H37B O14 0.909(10) 2.33(3) 3.075(6) 139(4) 2_676
N37 H37B N23 0.909(10) 2.68(6) 3.226(6) 119(5) 2_666
N37 H37B N24 0.909(10) 2.46(5) 3.104(7) 128(4) 2_666
N37 H37B O39 0.909(10) 2.46(5) 3.055(6) 123(5) 1_565
N37 H37C O19 0.910(10) 1.969(15) 2.864(6) 167(4) 1_465
N38 H38B O18 0.910(10) 2.03(3) 2.842(6) 147(4) 1_455
N38 H38A N4 0.907(9) 2.195(15) 3.085(6) 167(4) 2_666
N38 H38A N16 0.907(9) 2.62(4) 3.192(6) 122(3) 2_666
N38 H38C N21 0.914(10) 2.61(4) 3.128(6) 116(3) 2_665
N38 H38C O32 0.914(10) 2.40(4) 2.908(5) 115(3) 2_665
N38 H38C N33 0.914(10) 2.24(2) 3.121(6) 162(5) 2_665
N38 H38D O1 0.913(10) 1.981(17) 2.869(6) 164(5) 1_554
O39 H39B O1 0.820(10) 2.002(18) 2.805(5) 166(6) 1_554
O39 H39B O15 0.820(10) 2.62(6) 3.035(5) 113(5) 2_666
O39 H39A O14 0.820(10) 2.35(5) 3.023(5) 139(6) 2_666
O39 H39A N24 0.820(10) 2.64(5) 3.207(6) 128(5) 2_656
O40 H40A N10 0.817(10) 2.105(18) 2.908(6) 168(7) 1_455
O40 H40A N12 0.817(10) 2.69(5) 3.136(5) 116(5) 1_455
O40 H40B N29 0.818(10) 1.963(16) 2.770(5) 169(7) .

loop_
_geom_torsion_atom_site_label_1
_geom_torsion_atom_site_label_2
_geom_torsion_atom_site_label_3
_geom_torsion_atom_site_label_4
_geom_torsion
O2 N3 N4 C5 -4.9(7)
O1 N3 N4 C5 175.1(4)
N3 N4 C5 N6 -8.5(9)
N3 N4 C5 N17 175.1(4)
N17 C5 N6 N7 1.0(6)
N4 C5 N6 N7 -175.6(6)
C5 N6 N7 C8 -0.5(6)
N6 N7 C8 N9 -177.0(5)
N6 N7 C8 N17 -0.2(6)
N7 C8 N9 N10 175.9(5)
N17 C8 N9 N10 -0.6(7)
C8 N9 N10 C11 0.3(7)
N9 N10 C11 N16 2.1(8)
N9 N10 C11 N12 -177.8(4)
N16 C11 N12 N13 -0.3(8)
N10 C11 N12 N13 179.6(4)
C11 N12 N13 O15 2.6(8)
C11 N12 N13 O14 -177.2(4)
N12 C11 N16 N17 176.3(5)
N10 C11 N16 N17 -3.6(7)
N6 C5 N17 N16 178.1(4)
N4 C5 N17 N16 -4.6(7)
N6 C5 N17 C8 -1.1(6)
N4 C5 N17 C8 176.3(4)
C11 N16 N17 C5 -175.8(5)
C11 N16 N17 C8 3.2(7)
N7 C8 N17 C5 0.8(6)
N9 C8 N17 C5 177.9(5)
N7 C8 N17 N16 -178.4(4)
N9 C8 N17 N16 -1.3(8)
O19 N20 N21 C22 0.3(7)
O18 N20 N21 C22 179.1(4)
N20 N21 C22 N23 17.1(9)
N20 N21 C22 N34 -167.8(4)
N34 C22 N23 N24 0.0(6)
N21 C22 N23 N24 175.3(6)
C22 N23 N24 C25 0.1(5)
N23 N24 C25 N26 178.9(5)
N23 N24 C25 N34 -0.1(6)
N24 C25 N26 N27 177.2(5)
N34 C25 N26 N27 -3.9(7)
C25 N26 N27 C28 1.4(7)
N26 N27 C28 N33 2.8(8)
N26 N27 C28 N29 -176.3(4)
N33 C28 N29 N30 -0.2(8)
N27 C28 N29 N30 178.9(4)
C28 N29 N30 O32 4.6(7)
C28 N29 N30 O31 -175.5(4)
N29 C28 N33 N34 175.1(5)
N27 C28 N33 N34 -3.9(7)
C28 N33 N34 C22 -176.7(5)
C28 N33 N34 C25 1.1(7)
N23 C22 N34 N33 178.1(5)
N21 C22 N34 N33 1.7(8)
N23 C22 N34 C25 -0.1(5)
N21 C22 N34 C25 -176.5(4)
N24 C25 N34 N33 -178.1(4)
N26 C25 N34 N33 2.8(7)
N24 C25 N34 C22 0.1(6)
N26 C25 N34 C22 -179.0(4)
